data_2015939
loop_
_publ_author_name
'Genivaldo J\'ulio Perp\'etuo'
'Jan Janczak'

_publ_section_title
;
 2,4-Diamino-6-methyl-1,3,5-triazin-1-ium trifluoroacetate
;
_journal_coeditor_code FA3075
_journal_issue 5
_journal_name_full 'Acta Crystallographica Section C'
_journal_page_first o271
_journal_page_last o273
_journal_paper_doi 10.1107/S0108270107010165
_journal_volume 63
_journal_year 2007
_chemical_formula_iupac 'C4 H8 N5 +, C2 F3 O2 -'
_chemical_formula_moiety 'C4 H8 N5 +, C2 F3 O2 -'
_chemical_formula_sum 'C6 H8 F3 N5 O2'
_chemical_formula_weight 239.17
_chemical_name_systematic
;
2,4-Diamino-6-methyl-1,3,5-triazin-1-ium trifluoroacetate
;
_space_group_IT_number 14
_symmetry_cell_setting monoclinic
_symmetry_space_group_name_Hall '-P 2ybc'
_symmetry_space_group_name_H-M 'P 1 21/c 1'
_atom_sites_solution_hydrogens geom
_atom_sites_solution_primary direct
_atom_sites_solution_secondary difmap
_audit_creation_method SHELXL-97
_cell_angle_alpha 90.00
_cell_angle_beta 111.75(2)
_cell_angle_gamma 90.00
_cell_formula_units_Z 4
_cell_length_a 10.384(2)
_cell_length_b 8.1870(10)
_cell_length_c 13.013(3)
_cell_measurement_reflns_used 1182
_cell_measurement_temperature 295(2)
_cell_measurement_theta_max 28.48
_cell_measurement_theta_min 3.01
_cell_volume 1027.5(4)
_computing_cell_refinement
;
KM-4 CCD Software
;
_computing_data_collection
;
KM-4 CCD Software (Kuma, 2004)
;
_computing_data_reduction
;
KM-4 CCD Software
;
_computing_molecular_graphics 'SHELXTL (Sheldrick, 1990)'
_computing_publication_material SHELXL97
_computing_structure_refinement 'SHELXL97 (Sheldrick, 1997)'
_computing_structure_solution 'SHELXS97 (Sheldrick, 1990)'
_diffrn_ambient_temperature 295(2)
_diffrn_detector_area_resol_mean '1024x1024 with blocks 2x2'
_diffrn_measured_fraction_theta_full 0.991
_diffrn_measured_fraction_theta_max 0.991
_diffrn_measurement_device_type 'Kuma KM-4 with CCD area-detector'
_diffrn_measurement_method \w-scan
_diffrn_radiation_monochromator graphite
_diffrn_radiation_source 'fine-focus sealed tube'
_diffrn_radiation_type MoK\a
_diffrn_radiation_wavelength 0.71073
_diffrn_reflns_av_R_equivalents 0.0262
_diffrn_reflns_av_sigmaI/netI 0.0270
_diffrn_reflns_limit_h_max 13
_diffrn_reflns_limit_h_min -13
_diffrn_reflns_limit_k_max 8
_diffrn_reflns_limit_k_min -10
_diffrn_reflns_limit_l_max 17
_diffrn_reflns_limit_l_min -17
_diffrn_reflns_number 12223
_diffrn_reflns_theta_full 28.48
_diffrn_reflns_theta_max 28.48
_diffrn_reflns_theta_min 3.01
_exptl_absorpt_coefficient_mu 0.152
_exptl_absorpt_correction_T_max 0.964
_exptl_absorpt_correction_T_min 0.953
_exptl_absorpt_correction_type analytical
_exptl_absorpt_process_details 'face-indexed (SHELXTL; Sheldrick, 1990)'
_exptl_crystal_colour colourless
_exptl_crystal_density_diffrn 1.546
_exptl_crystal_density_meas 1.54
_exptl_crystal_density_method flotation
_exptl_crystal_description paralellepiped
_exptl_crystal_F_000 488
_exptl_crystal_size_max 0.32
_exptl_crystal_size_mid 0.26
_exptl_crystal_size_min 0.22
_refine_diff_density_max 0.285
_refine_diff_density_min -0.245
_refine_ls_extinction_coef 0.023(4)
_refine_ls_extinction_expression Fc^*^=kFc[1+0.001xFc^2^\l^3^/sin(2\q)]^-1/4^
_refine_ls_extinction_method SHELXL97
_refine_ls_goodness_of_fit_ref 1.105
_refine_ls_hydrogen_treatment constr
_refine_ls_matrix_type full
_refine_ls_number_parameters 177
_refine_ls_number_reflns 2563
_refine_ls_number_restraints 6
_refine_ls_restrained_S_all 1.104
_refine_ls_R_factor_all 0.0907
_refine_ls_R_factor_gt 0.0529
_refine_ls_shift/su_max 0.009
_refine_ls_shift/su_mean 0.001
_refine_ls_structure_factor_coef Fsqd
_refine_ls_weighting_details 'calc w=1/[\s^2^(Fo^2^)+(0.0849P)^2^] where P=(Fo^2^+2Fc^2^)/3'
_refine_ls_weighting_scheme calc
_refine_ls_wR_factor_gt 0.1489
_refine_ls_wR_factor_ref 0.1654
_reflns_number_gt 1548
_reflns_number_total 2563
_reflns_threshold_expression I>2\s(I)
_cod_data_source_file fa3075.cif
_cod_data_source_block I
_cod_original_sg_symbol_H-M 'P 21/c'
_cod_database_code 2015939
_cod_database_fobs_code 2015939

loop_
_symmetry_equiv_pos_as_xyz
'x, y, z'
'-x, y+1/2, -z+1/2'
'-x, -y, -z'
'x, -y-1/2, z-1/2'

loop_
_atom_site_type_symbol
_atom_site_label
_atom_site_fract_x
_atom_site_fract_y
_atom_site_fract_z
_atom_site_U_iso_or_equiv
_atom_site_adp_type
_atom_site_calc_flag
_atom_site_refinement_flags
_atom_site_occupancy
N N1 0.17496(14) 0.06954(17) 0.00560(11) 0.0380(4) Uani d . 1
C C1 0.21154(16) 0.0574(2) 0.11798(14) 0.0364(4) Uani d . 1
N N2 0.33379(14) 0.09825(18) 0.19374(11) 0.0403(4) Uani d . 1
C C2 0.42717(17) 0.1559(2) 0.15526(13) 0.0397(4) Uani d . 1
N N3 0.39947(15) 0.16226(19) 0.04479(11) 0.0405(4) Uani d . 1
H H3 0.4623 0.1927 0.0210 0.049 Uiso calc R 1
C C3 0.27180(17) 0.1199(2) -0.02753(14) 0.0376(4) Uani d . 1
N N4 0.11718(16) -0.0009(2) 0.15326(12) 0.0493(5) Uani d . 1
H H41 0.1357 -0.0113 0.2231 0.059 Uiso calc R 1
H H42 0.0370 -0.0286 0.1065 0.059 Uiso calc R 1
N N5 0.54769(16) 0.2076(2) 0.22449(13) 0.0592(5) Uani d . 1
H H51 0.5663 0.2042 0.2946 0.071 Uiso calc R 1
H H52 0.6081 0.2448 0.1998 0.071 Uiso calc R 1
C C4 0.2464(2) 0.1301(3) -0.14743(15) 0.0577(6) Uani d . 1
H H4A 0.2674 0.0269 -0.1725 0.087 Uiso calc R 1
H H4B 0.3044 0.2133 -0.1595 0.087 Uiso calc R 1
H H4C 0.1508 0.1567 -0.1878 0.087 Uiso calc R 1
O O1 0.60611(13) 0.26716(18) -0.03446(10) 0.0545(4) Uani d . 1
O O2 0.74213(16) 0.3215(2) 0.13932(12) 0.0811(6) Uani d . 1
C C5 0.70961(18) 0.3255(2) 0.03901(15) 0.0553(5) Uani d . 1
C C6 0.8174(2) 0.4101(3) 0.00143(18) 0.0715(6) Uani d D 1
F F1 0.9273(7) 0.4553(19) 0.0797(4) 0.091(4) Uani d PD 0.50
F F2 0.7645(11) 0.5373(6) -0.0553(9) 0.089(4) Uani d PD 0.50
F F3 0.8416(7) 0.3252(6) -0.0749(6) 0.0872(12) Uani d PD 0.50
F F21 0.9279(7) 0.3213(5) 0.0217(11) 0.095(2) Uani d PD 0.50
F F22 0.8648(7) 0.5386(6) 0.0601(7) 0.092(2) Uani d PD 0.50
F F23 0.7725(7) 0.4749(17) -0.0943(4) 0.093(4) Uani d PD 0.50

loop_
_atom_site_aniso_label
_atom_site_aniso_U_11
_atom_site_aniso_U_22
_atom_site_aniso_U_33
_atom_site_aniso_U_12
_atom_site_aniso_U_13
_atom_site_aniso_U_23
N1 0.0369(8) 0.0453(8) 0.0307(7) -0.0035(6) 0.0115(6) 0.0029(6)
C1 0.0327(8) 0.0406(9) 0.0356(9) 0.0009(7) 0.0125(7) -0.0007(7)
N2 0.0340(8) 0.0561(9) 0.0309(7) -0.0055(6) 0.0123(6) -0.0013(6)
C2 0.0345(9) 0.0501(10) 0.0364(9) -0.0031(7) 0.0153(7) -0.0053(8)
N3 0.0357(8) 0.0548(9) 0.0341(8) -0.0061(7) 0.0164(6) -0.0013(7)
C3 0.0400(9) 0.0391(9) 0.0354(9) -0.0007(7) 0.0160(7) -0.0008(7)
N4 0.0384(8) 0.0747(11) 0.0334(8) -0.0107(7) 0.0118(6) 0.0062(7)
N5 0.0385(9) 0.1018(14) 0.0379(9) -0.0178(9) 0.0150(7) -0.0081(9)
C4 0.0579(12) 0.0810(15) 0.0355(10) -0.0117(11) 0.0187(9) 0.0030(10)
O1 0.0413(7) 0.0832(10) 0.0396(7) -0.0152(7) 0.0156(6) -0.0042(7)
O2 0.0655(10) 0.1219(16) 0.0630(9) -0.0347(10) 0.0283(7) -0.0224(9)
C5 0.0493(10) 0.0692(12) 0.0504(10) -0.0047(8) 0.0184(8) -0.0059(9)
C6 0.0709(13) 0.0744(15) 0.0687(13) -0.0116(11) 0.0267(10) -0.0045(11)
F1 0.075(4) 0.113(13) 0.067(2) -0.020(6) 0.008(3) 0.011(6)
F2 0.091(9) 0.0890(19) 0.090(10) 0.015(3) 0.035(9) 0.020(4)
F3 0.086(3) 0.085(2) 0.106(3) -0.020(2) 0.033(3) -0.027(2)
F21 0.082(3) 0.083(3) 0.112(7) 0.012(2) 0.052(4) 0.013(4)
F22 0.106(4) 0.063(2) 0.112(6) -0.045(2) 0.065(4) -0.032(3)
F23 0.095(4) 0.104(12) 0.058(2) -0.021(6) 0.008(3) 0.020(4)

loop_
_atom_type_symbol
_atom_type_description
_atom_type_scat_dispersion_real
_atom_type_scat_dispersion_imag
_atom_type_scat_source
C C 0.0033 0.0016 'International Tables Vol C Tables 4.2.6.8 and 6.1.1.4'
H H 0.0000 0.0000 'International Tables Vol C Tables 4.2.6.8 and 6.1.1.4'
N N 0.0061 0.0033 'International Tables Vol C Tables 4.2.6.8 and 6.1.1.4'
O O 0.0106 0.0060 'International Tables Vol C Tables 4.2.6.8 and 6.1.1.4'
F F 0.0171 0.0103 'International Tables Vol C Tables 4.2.6.8 and 6.1.1.4'

loop_
_geom_angle_atom_site_label_1
_geom_angle_atom_site_label_2
_geom_angle_atom_site_label_3
_geom_angle
_geom_angle_publ_flag
C3 N1 C1 115.75(14) y
N4 C1 N2 117.54(15) ?
N4 C1 N1 116.80(15) ?
N2 C1 N1 125.66(15) y
C1 N2 C2 116.02(14) y
N5 C2 N2 119.93(15) ?
N5 C2 N3 119.31(15) ?
N2 C2 N3 120.76(15) y
C3 N3 C2 119.59(16) y
C3 N3 H3 120.0 ?
C2 N3 H3 120.0 ?
N1 C3 N3 121.78(15) y
N1 C3 C4 120.55(16) ?
N3 C3 C4 117.65(16) ?
C1 N4 H41 120.0 ?
C1 N4 H42 120.0 ?
H41 N4 H42 120.0 ?
C2 N5 H51 120.0 ?
C2 N5 H52 120.0 ?
H51 N5 H52 120.0 ?
C3 C4 H4A 109.5 ?
C3 C4 H4B 109.5 ?
H4A C4 H4B 109.5 ?
C3 C4 H4C 109.5 ?
H4A C4 H4C 109.5 ?
H4B C4 H4C 109.5 ?
O2 C5 O1 129.17(18) y
O2 C5 C6 113.89(17) ?
O1 C5 C6 116.89(16) ?
F1 C6 F2 107.0(6) ?
F23 C6 F22 99.2(5) ?
F23 C6 F21 114.0(5) ?
F22 C6 F21 102.8(4) ?
F1 C6 F3 113.4(5) ?
F2 C6 F3 99.0(4) ?
F1 C6 C5 114.7(3) ?
F2 C6 C5 110.0(4) ?
F23 C6 C5 116.9(3) ?
F22 C6 C5 110.0(3) ?
F21 C6 C5 112.0(3) ?
F3 C6 C5 111.6(3) ?

loop_
_geom_bond_atom_site_label_1
_geom_bond_atom_site_label_2
_geom_bond_distance
_geom_bond_publ_flag
N1 C3 1.299(2) y
N1 C1 1.372(2) y
C1 N4 1.316(2) y
C1 N2 1.330(2) y
N2 C2 1.332(2) y
C2 N5 1.312(2) y
C2 N3 1.359(2) y
N3 C3 1.356(2) y
N3 H3 0.8600 ?
C3 C4 1.485(2) y
N4 H41 0.8600 ?
N4 H42 0.8600 ?
N5 H51 0.8600 ?
N5 H52 0.8600 ?
C4 H4A 0.9600 ?
C4 H4B 0.9600 ?
C4 H4C 0.9600 ?
O1 C5 1.239(2) y
O2 C5 1.222(2) y
C5 C6 1.542(3) y
C6 F1 1.273(5) ?
C6 F2 1.277(6) ?
C6 F23 1.273(6) ?
C6 F22 1.286(5) ?
C6 F21 1.300(5) ?
C6 F3 1.311(4) ?

loop_
_geom_hbond_atom_site_label_D
_geom_hbond_atom_site_label_H
_geom_hbond_atom_site_label_A
_geom_hbond_site_symmetry_A
_geom_hbond_distance_DH
_geom_hbond_distance_HA
_geom_hbond_distance_DA
_geom_hbond_angle_DHA
N3 H3 O1 . 0.86 1.98 2.836(2) 179.0
N5 H52 O2 . 0.86 1.94 2.799(2) 177.6
N4 H41 O2 2_645 0.86 2.24 2.935(2) 138.2
N4 H42 N1 3 0.86 2.17 3.024(2) 172.7
N5 H51 O1 4_566 0.86 2.12 2.974(2) 171.6
N5 H51 F23 4_566 0.86 2.55 3.027(7) 115.6
